data_4086522
loop_
_publ_author_name
'Yang, Pikun'
'Zhou, Enwei'
'Fang, Bo'
'Hou, Guohua'
'Zi, Guofu'
'Walter, Marc D.'

_publ_section_title
;
 Preparation of (\h5-C5Me5)2Th(bipy) and Its Reactivity toward Small
 Molecules
;
_journal_name_full Organometallics
_journal_paper_doi 10.1021/acs.organomet.6b00357
_journal_year 2016
_chemical_formula_moiety 'C40 H50 N4 Th'
_chemical_formula_sum 'C40 H50 N4 Th'
_chemical_formula_weight 818.88
_space_group_crystal_system monoclinic
_space_group_IT_number 14
_space_group_name_Hall '-P 2yn'
_space_group_name_H-M_alt 'P 1 21/n 1'
_symmetry_space_group_name_Hall '-P 2yn'
_symmetry_space_group_name_H-M 'P 1 21/n 1'
_atom_sites_solution_hydrogens geom
_audit_creation_method SHELXL-2014/7
_cell_angle_alpha 90
_cell_angle_beta 102.689(10)
_cell_angle_gamma 90
_cell_formula_units_Z 4
_cell_length_a 10.035(6)
_cell_length_b 16.081(9)
_cell_length_c 22.459(12)
_cell_measurement_reflns_used 4151
_cell_measurement_temperature 100(2)
_cell_measurement_theta_max 25.48
_cell_measurement_theta_min 2.25
_cell_volume 3536(3)
_computing_cell_refinement 'Bruker SAINT'
_computing_data_collection 'Bruker APEX2'
_computing_data_reduction 'Bruker SAINT'
_computing_molecular_graphics 'Bruker SHELXTL'
_computing_publication_material 'Bruker SHELXTL'
_computing_structure_refinement 'SHELXL-2014/7 (Sheldrick, 2014)'
_computing_structure_solution 'SHELXS-97 (Sheldrick 2008)'
_diffrn_ambient_temperature 100(2)
_diffrn_measured_fraction_theta_full 0.982
_diffrn_measured_fraction_theta_max 0.982
_diffrn_measurement_device_type 'Bruker APEX-II CCD'
_diffrn_measurement_method '\f and \w scans'
_diffrn_radiation_type MoK\a
_diffrn_radiation_wavelength 0.71073
_diffrn_reflns_av_R_equivalents 0.1954
_diffrn_reflns_av_unetI/netI 0.1975
_diffrn_reflns_Laue_measured_fraction_full 0.982
_diffrn_reflns_Laue_measured_fraction_max 0.982
_diffrn_reflns_limit_h_max 12
_diffrn_reflns_limit_h_min -12
_diffrn_reflns_limit_k_max 18
_diffrn_reflns_limit_k_min -19
_diffrn_reflns_limit_l_max 20
_diffrn_reflns_limit_l_min -26
_diffrn_reflns_number 17268
_diffrn_reflns_point_group_measured_fraction_full 0.982
_diffrn_reflns_point_group_measured_fraction_max 0.982
_diffrn_reflns_theta_full 25.242
_diffrn_reflns_theta_max 25.247
_diffrn_reflns_theta_min 1.571
_exptl_absorpt_coefficient_mu 4.250
_exptl_absorpt_correction_T_max 0.75
_exptl_absorpt_correction_T_min 0.51
_exptl_absorpt_correction_type multi-scan
_exptl_absorpt_process_details SADABS
_exptl_crystal_colour orange
_exptl_crystal_density_diffrn 1.538
_exptl_crystal_description block
_exptl_crystal_F_000 1632
_exptl_crystal_size_max 0.200
_exptl_crystal_size_mid 0.200
_exptl_crystal_size_min 0.200
_refine_diff_density_max 2.647
_refine_diff_density_min -3.992
_refine_diff_density_rms 0.354
_refine_ls_extinction_method none
_refine_ls_goodness_of_fit_ref 0.964
_refine_ls_hydrogen_treatment constr
_refine_ls_matrix_type full
_refine_ls_number_parameters 418
_refine_ls_number_reflns 6269
_refine_ls_number_restraints 240
_refine_ls_restrained_S_all 0.954
_refine_ls_R_factor_all 0.1289
_refine_ls_R_factor_gt 0.0741
_refine_ls_shift/su_max 0.000
_refine_ls_shift/su_mean 0.000
_refine_ls_structure_factor_coef Fsqd
_refine_ls_weighting_details 'w=1/[\s^2^(Fo^2^)+(0.1147P)^2^] where P=(Fo^2^+2Fc^2^)/3'
_refine_ls_weighting_scheme calc
_refine_ls_wR_factor_gt 0.1733
_refine_ls_wR_factor_ref 0.2266
_reflns_Friedel_coverage 0.000
_reflns_number_gt 3446
_reflns_number_total 6269
_reflns_threshold_expression 'I > 2\s(I)'
_cod_data_source_file om6b00357_si_002.cif
_cod_data_source_block compound17
_cod_database_code 4086522
_shelx_shelxl_version_number 2014/7
_shelx_space_group_comment
; 
The symmetry employed for this shelxl refinement is uniquely defined 
by the following loop, which should always be used as a source of 
symmetry information in preference to the above space-group names. 
They are only intended as comments. 
;
_shelx_estimated_absorpt_t_min 0.484
_shelx_estimated_absorpt_t_max 0.484

loop_
_space_group_symop_operation_xyz
'x, y, z'
'-x+1/2, y+1/2, -z+1/2'
'-x, -y, -z'
'x-1/2, -y-1/2, z-1/2'

loop_
_atom_site_label
_atom_site_type_symbol
_atom_site_fract_x
_atom_site_fract_y
_atom_site_fract_z
_atom_site_U_iso_or_equiv
_atom_site_adp_type
_atom_site_occupancy
_atom_site_site_symmetry_order
_atom_site_calc_flag
_atom_site_refinement_flags_posn
_atom_site_refinement_flags_adp
C1 C 0.6138(12) 0.3156(9) 0.1365(6) 0.026(3) Uani 1 1 d . U
C2 C 0.7274(14) 0.3554(10) 0.1691(7) 0.031(3) Uani 1 1 d . U
C3 C 0.7004(14) 0.4441(9) 0.1617(7) 0.032(3) Uani 1 1 d . U
C4 C 0.5750(14) 0.4550(10) 0.1236(7) 0.037(4) Uani 1 1 d . U
C5 C 0.5211(15) 0.3752(11) 0.1056(8) 0.046(4) Uani 1 1 d . U
C6 C 0.6051(14) 0.2195(9) 0.1231(7) 0.040(4) Uani 1 1 d . U
H6A H 0.6165 0.1890 0.1617 0.060 Uiso 1 1 calc R U
H6B H 0.6775 0.2034 0.1024 0.060 Uiso 1 1 calc R U
H6C H 0.5159 0.2062 0.0970 0.060 Uiso 1 1 calc R U
C7 C 0.8591(12) 0.3170(10) 0.1986(7) 0.040(4) Uani 1 1 d . U
H7A H 0.8435 0.2733 0.2267 0.059 Uiso 1 1 calc R U
H7B H 0.9197 0.3595 0.2212 0.059 Uiso 1 1 calc R U
H7C H 0.9016 0.2927 0.1673 0.059 Uiso 1 1 calc R U
C8 C 0.8003(15) 0.5112(11) 0.1859(9) 0.056(5) Uani 1 1 d . U
H8A H 0.8499 0.5270 0.1546 0.084 Uiso 1 1 calc R U
H8B H 0.8651 0.4910 0.2222 0.084 Uiso 1 1 calc R U
H8C H 0.7514 0.5597 0.1968 0.084 Uiso 1 1 calc R U
C9 C 0.514(2) 0.5337(12) 0.0909(10) 0.079(6) Uani 1 1 d . U
H9A H 0.4142 0.5323 0.0854 0.119 Uiso 1 1 calc R U
H9B H 0.5377 0.5371 0.0510 0.119 Uiso 1 1 calc R U
H9C H 0.5501 0.5825 0.1154 0.119 Uiso 1 1 calc R U
C10 C 0.3888(15) 0.3579(12) 0.0575(7) 0.052(5) Uani 1 1 d . U
H10A H 0.4117 0.3434 0.0186 0.077 Uiso 1 1 calc R U
H10B H 0.3310 0.4076 0.0522 0.077 Uiso 1 1 calc R U
H10C H 0.3395 0.3115 0.0712 0.077 Uiso 1 1 calc R U
C11 C 0.4498(12) 0.4575(8) 0.3285(6) 0.024(3) Uani 1 1 d . U
C12 C 0.5070(12) 0.5199(8) 0.3043(7) 0.028(3) Uani 1 1 d . U
C13 C 0.4171(12) 0.5446(8) 0.2510(7) 0.028(3) Uani 1 1 d . U
C14 C 0.3059(12) 0.4896(9) 0.2375(6) 0.024(3) Uani 1 1 d . U
C15 C 0.3249(12) 0.4371(9) 0.2911(6) 0.025(3) Uani 1 1 d . U
C16 C 0.4948(14) 0.4091(10) 0.3904(7) 0.040(4) Uani 1 1 d . U
H16A H 0.5844 0.3835 0.3926 0.060 Uiso 1 1 calc R U
H16B H 0.4276 0.3657 0.3928 0.060 Uiso 1 1 calc R U
H16C H 0.5005 0.4479 0.4246 0.060 Uiso 1 1 calc R U
C17 C 0.6275(13) 0.5736(11) 0.3376(8) 0.047(4) Uani 1 1 d . U
H17A H 0.5925 0.6234 0.3540 0.071 Uiso 1 1 calc R U
H17B H 0.6834 0.5900 0.3088 0.071 Uiso 1 1 calc R U
H17C H 0.6834 0.5415 0.3710 0.071 Uiso 1 1 calc R U
C18 C 0.4298(15) 0.6250(10) 0.2172(8) 0.041(4) Uani 1 1 d . U
H18A H 0.5247 0.6323 0.2136 0.061 Uiso 1 1 calc R U
H18B H 0.4029 0.6719 0.2398 0.061 Uiso 1 1 calc R U
H18C H 0.3700 0.6226 0.1764 0.061 Uiso 1 1 calc R U
C19 C 0.1829(12) 0.4966(9) 0.1879(7) 0.034(4) Uani 1 1 d . U
H19A H 0.1343 0.5481 0.1930 0.052 Uiso 1 1 calc R U
H19B H 0.1230 0.4489 0.1893 0.052 Uiso 1 1 calc R U
H19C H 0.2097 0.4976 0.1485 0.052 Uiso 1 1 calc R U
C20 C 0.2223(13) 0.3681(9) 0.3045(7) 0.035(4) Uani 1 1 d . U
H20A H 0.2728 0.3169 0.3182 0.052 Uiso 1 1 calc R U
H20B H 0.1532 0.3568 0.2672 0.052 Uiso 1 1 calc R U
H20C H 0.1774 0.3879 0.3364 0.052 Uiso 1 1 calc R U
C21 C 1.1291(13) 0.4375(12) 0.4740(7) 0.051(5) Uani 1 1 d . U
H21A H 1.0994 0.4696 0.5059 0.076 Uiso 1 1 calc R U
H21B H 1.1765 0.4744 0.4507 0.076 Uiso 1 1 calc R U
H21C H 1.1912 0.3932 0.4929 0.076 Uiso 1 1 calc R U
C22 C 1.0042(14) 0.3992(10) 0.4311(8) 0.040(4) Uani 1 1 d . U
C23 C 0.9478(14) 0.3300(10) 0.4435(7) 0.042(4) Uani 1 1 d . U
H23 H 0.9853 0.3026 0.4809 0.050 Uiso 1 1 calc R U
C24 C 0.8363(14) 0.2951(10) 0.4048(7) 0.039(4) Uani 1 1 d . U
H24 H 0.7980 0.2448 0.4156 0.047 Uiso 1 1 calc R U
C25 C 0.7801(12) 0.3343(9) 0.3494(6) 0.026(3) Uani 1 1 d . U
C26 C 0.8349(13) 0.4030(10) 0.3383(6) 0.031(3) Uani 1 1 d . U
H26 H 0.7974 0.4292 0.3004 0.037 Uiso 1 1 calc R U
C27 C 0.9485(14) 0.4444(12) 0.3781(8) 0.048(4) Uani 1 1 d . U
H27 H 0.9822 0.4971 0.3691 0.058 Uiso 1 1 calc R U
C28 C 0.3548(12) 0.2157(9) 0.1998(6) 0.026(3) Uani 1 1 d . U
C29 C 0.3418(13) 0.1361(8) 0.1799(7) 0.030(3) Uani 1 1 d . U
H29 H 0.4032 0.0949 0.2001 0.036 Uiso 1 1 calc R U
C30 C 0.2426(16) 0.1150(11) 0.1318(8) 0.047(4) Uani 1 1 d . U
H30 H 0.2390 0.0587 0.1189 0.057 Uiso 1 1 calc R U
C31 C 0.1493(14) 0.1664(10) 0.1009(7) 0.037(4) Uani 1 1 d . U
C32 C 0.1579(14) 0.2468(10) 0.1200(6) 0.038(4) Uani 1 1 d . U
H32 H 0.0960 0.2864 0.0978 0.045 Uiso 1 1 calc R U
C33 C 0.2551(12) 0.2732(9) 0.1711(7) 0.032(3) Uani 1 1 d . U
H33 H 0.2539 0.3283 0.1861 0.038 Uiso 1 1 calc R U
C34 C 0.0463(18) 0.1466(12) 0.0448(9) 0.064(5) Uani 1 1 d . U
H34A H 0.0896 0.1467 0.0098 0.096 Uiso 1 1 calc R U
H34B H -0.0265 0.1884 0.0386 0.096 Uiso 1 1 calc R U
H34C H 0.0074 0.0915 0.0489 0.096 Uiso 1 1 calc R U
C35 C 0.481(2) 0.1395(14) 0.4500(11) 0.071(6) Uani 1 1 d . U
H35 H 0.5643 0.1339 0.4367 0.085 Uiso 1 1 calc R U
C36 C 0.472(2) 0.0986(15) 0.5030(12) 0.085(7) Uani 1 1 d . U
H36 H 0.5394 0.0598 0.5216 0.102 Uiso 1 1 calc R U
C37 C 0.361(3) 0.1156(15) 0.5280(14) 0.096(8) Uani 1 1 d . U
H37 H 0.3543 0.0924 0.5661 0.115 Uiso 1 1 calc R U
C38 C 0.2566(19) 0.1694(13) 0.4948(10) 0.067(5) Uani 1 1 d . U
H38 H 0.1789 0.1827 0.5107 0.081 Uiso 1 1 calc R U
C39 C 0.2701(17) 0.2012(12) 0.4402(9) 0.056(5) Uani 1 1 d . U
H39 H 0.1986 0.2350 0.4180 0.067 Uiso 1 1 calc R U
C40 C 0.3825(17) 0.1867(11) 0.4158(8) 0.052(5) Uani 1 1 d . U
H40 H 0.3898 0.2085 0.3774 0.062 Uiso 1 1 calc R U
N1 N 0.6652(10) 0.3031(7) 0.3068(5) 0.029(3) Uani 1 1 d . .
N2 N 0.6383(11) 0.2210(8) 0.3183(6) 0.043(4) Uani 1 1 d . .
N3 N 0.5307(11) 0.1905(8) 0.2851(6) 0.038(3) Uani 1 1 d . .
N4 N 0.4581(9) 0.2496(8) 0.2461(6) 0.029(3) Uani 1 1 d . .
Th1 Th 0.52352(4) 0.38489(3) 0.22990(2) 0.0230(2) Uani 1 1 d . .

loop_
_atom_site_aniso_label
_atom_site_aniso_U_11
_atom_site_aniso_U_22
_atom_site_aniso_U_33
_atom_site_aniso_U_23
_atom_site_aniso_U_13
_atom_site_aniso_U_12
C1 0.025(5) 0.026(6) 0.027(7) 0.004(5) 0.007(5) 0.005(5)
C2 0.038(6) 0.035(7) 0.024(6) 0.008(6) 0.017(5) -0.002(6)
C3 0.045(6) 0.029(7) 0.030(7) -0.001(6) 0.023(6) -0.004(5)
C4 0.041(6) 0.029(7) 0.044(7) 0.006(6) 0.019(6) 0.002(6)
C5 0.038(7) 0.051(8) 0.047(8) 0.011(7) 0.007(6) 0.003(6)
C6 0.030(7) 0.031(8) 0.054(10) 0.004(7) -0.004(7) -0.002(6)
C7 0.024(6) 0.048(9) 0.042(9) 0.002(7) -0.003(6) 0.020(6)
C8 0.055(9) 0.036(9) 0.083(13) 0.000(9) 0.027(9) -0.015(7)
C9 0.112(13) 0.045(11) 0.087(14) 0.023(10) 0.035(11) 0.026(10)
C10 0.053(9) 0.080(12) 0.022(8) 0.019(8) 0.007(7) 0.014(8)
C11 0.024(4) 0.023(5) 0.023(5) -0.008(4) 0.004(4) 0.005(4)
C12 0.026(6) 0.016(6) 0.039(7) -0.003(6) 0.002(5) 0.001(5)
C13 0.025(5) 0.021(6) 0.037(7) -0.004(6) 0.006(5) 0.008(5)
C14 0.024(5) 0.026(6) 0.021(6) 0.005(5) 0.000(5) 0.007(5)
C15 0.027(6) 0.034(7) 0.019(6) -0.001(5) 0.015(5) 0.007(5)
C16 0.034(7) 0.042(9) 0.041(9) 0.003(8) 0.001(7) 0.002(7)
C17 0.023(7) 0.050(10) 0.066(11) -0.007(9) 0.004(7) -0.008(7)
C18 0.037(7) 0.039(9) 0.051(10) 0.019(7) 0.020(7) 0.008(6)
C19 0.024(6) 0.034(8) 0.045(9) -0.005(7) 0.007(6) 0.007(6)
C20 0.019(6) 0.039(9) 0.048(9) 0.007(7) 0.012(6) -0.005(6)
C21 0.032(7) 0.101(13) 0.018(8) -0.007(9) 0.001(6) -0.006(8)
C22 0.031(6) 0.047(8) 0.040(8) -0.011(6) 0.003(6) 0.006(6)
C23 0.037(6) 0.041(8) 0.042(8) 0.007(6) -0.001(6) -0.006(6)
C24 0.037(6) 0.035(7) 0.043(8) 0.014(6) 0.005(6) -0.003(6)
C25 0.023(5) 0.024(6) 0.027(6) -0.006(6) 0.000(5) 0.005(5)
C26 0.032(6) 0.047(8) 0.013(6) -0.002(6) 0.002(5) 0.006(5)
C27 0.030(6) 0.058(8) 0.055(8) 0.001(7) 0.003(6) -0.004(6)
C28 0.023(5) 0.028(7) 0.029(7) 0.006(6) 0.007(5) -0.001(5)
C29 0.032(6) 0.019(6) 0.036(7) 0.009(6) 0.003(5) 0.000(5)
C30 0.050(7) 0.040(8) 0.052(8) -0.007(7) 0.010(6) -0.011(6)
C31 0.043(6) 0.030(7) 0.036(7) 0.003(6) 0.004(6) -0.007(6)
C32 0.041(6) 0.050(8) 0.024(7) 0.009(6) 0.014(6) 0.001(6)
C33 0.030(6) 0.023(6) 0.037(7) -0.002(6) -0.003(5) -0.004(5)
C34 0.077(11) 0.044(10) 0.061(11) -0.005(9) -0.008(9) -0.011(9)
C35 0.066(8) 0.077(10) 0.074(10) -0.018(8) 0.022(8) -0.004(7)
C36 0.088(10) 0.086(11) 0.076(11) -0.004(8) 0.007(8) 0.001(8)
C37 0.101(11) 0.100(12) 0.083(11) -0.006(8) 0.012(8) -0.018(8)
C38 0.070(8) 0.070(9) 0.068(9) -0.017(8) 0.030(7) -0.017(7)
C39 0.053(7) 0.053(8) 0.057(8) -0.009(7) 0.002(7) -0.007(7)
C40 0.061(8) 0.045(8) 0.050(8) 0.003(7) 0.012(7) -0.018(7)
N1 0.026(6) 0.022(6) 0.032(7) 0.014(6) -0.009(5) 0.000(5)
N2 0.030(6) 0.028(7) 0.062(10) 0.012(7) -0.009(6) 0.008(5)
N3 0.028(6) 0.029(7) 0.048(9) 0.002(6) -0.012(6) 0.011(5)
N4 0.014(5) 0.035(7) 0.035(7) 0.002(6) 0.001(5) -0.010(5)
Th1 0.0191(3) 0.0196(3) 0.0292(4) 0.0017(2) 0.0030(2) 0.0030(2)

loop_
_atom_type_symbol
_atom_type_description
_atom_type_scat_dispersion_real
_atom_type_scat_dispersion_imag
_atom_type_scat_source
C C 0.0033 0.0016 'International Tables Vol C Tables 4.2.6.8 and 6.1.1.4'
H H 0.0000 0.0000 'International Tables Vol C Tables 4.2.6.8 and 6.1.1.4'
N N 0.0061 0.0033 'International Tables Vol C Tables 4.2.6.8 and 6.1.1.4'
Th Th -7.2400 8.8979 'International Tables Vol C Tables 4.2.6.8 and 6.1.1.4'

loop_
_geom_angle_atom_site_label_1
_geom_angle_atom_site_label_2
_geom_angle_atom_site_label_3
_geom_angle
C2 C1 C5 109.2(13)
C2 C1 C6 124.4(12)
C5 C1 C6 124.9(13)
C2 C1 Th1 76.9(9)
C5 C1 Th1 78.6(10)
C6 C1 Th1 122.6(10)
C1 C2 C3 106.5(12)
C1 C2 C7 127.0(14)
C3 C2 C7 125.9(13)
C1 C2 Th1 73.9(8)
C3 C2 Th1 75.3(8)
C7 C2 Th1 122.8(10)
C4 C3 C2 108.7(13)
C4 C3 C8 125.9(15)
C2 C3 C8 125.1(13)
C4 C3 Th1 77.0(9)
C2 C3 Th1 74.0(7)
C8 C3 Th1 120.7(11)
C3 C4 C5 107.6(13)
C3 C4 C9 128.8(15)
C5 C4 C9 121.8(16)
C3 C4 Th1 74.4(9)
C5 C4 Th1 75.3(10)
C9 C4 Th1 128.2(11)
C1 C5 C4 107.8(13)
C1 C5 C10 126.6(15)
C4 C5 C10 125.4(15)
C1 C5 Th1 71.7(9)
C4 C5 Th1 75.2(10)
C10 C5 Th1 121.9(11)
C1 C6 H6A 109.5
C1 C6 H6B 109.5
H6A C6 H6B 109.5
C1 C6 H6C 109.5
H6A C6 H6C 109.5
H6B C6 H6C 109.5
C2 C7 H7A 109.5
C2 C7 H7B 109.5
H7A C7 H7B 109.5
C2 C7 H7C 109.5
H7A C7 H7C 109.5
H7B C7 H7C 109.5
C3 C8 H8A 109.5
C3 C8 H8B 109.5
H8A C8 H8B 109.5
C3 C8 H8C 109.5
H8A C8 H8C 109.5
H8B C8 H8C 109.5
C4 C9 H9A 109.5
C4 C9 H9B 109.5
H9A C9 H9B 109.5
C4 C9 H9C 109.5
H9A C9 H9C 109.5
H9B C9 H9C 109.5
C5 C10 H10A 109.5
C5 C10 H10B 109.5
H10A C10 H10B 109.5
C5 C10 H10C 109.5
H10A C10 H10C 109.5
H10B C10 H10C 109.5
C12 C11 C15 110.2(13)
C12 C11 C16 132.0(12)
C15 C11 C16 117.7(12)
C12 C11 Th1 77.0(9)
C15 C11 Th1 77.2(8)
C16 C11 Th1 115.3(9)
C11 C12 C13 108.1(12)
C11 C12 C17 126.0(14)
C13 C12 C17 123.4(13)
C11 C12 Th1 75.1(8)
C13 C12 Th1 79.5(8)
C17 C12 Th1 126.1(9)
C12 C13 C14 109.9(12)
C12 C13 C18 124.3(13)
C14 C13 C18 125.4(13)
C12 C13 Th1 72.0(7)
C14 C13 Th1 72.9(8)
C18 C13 Th1 127.3(10)
C13 C14 C15 103.6(11)
C13 C14 C19 127.5(13)
C15 C14 C19 127.4(12)
C13 C14 Th1 78.4(7)
C15 C14 Th1 74.7(7)
C19 C14 Th1 122.4(9)
C11 C15 C14 107.5(12)
C11 C15 C20 126.1(13)
C14 C15 C20 126.4(12)
C11 C15 Th1 73.8(7)
C14 C15 Th1 75.2(7)
C20 C15 Th1 116.6(9)
C11 C16 H16A 109.5
C11 C16 H16B 109.5
H16A C16 H16B 109.5
C11 C16 H16C 109.5
H16A C16 H16C 109.5
H16B C16 H16C 109.5
C12 C17 H17A 109.5
C12 C17 H17B 109.5
H17A C17 H17B 109.5
C12 C17 H17C 109.5
H17A C17 H17C 109.5
H17B C17 H17C 109.5
C13 C18 H18A 109.5
C13 C18 H18B 109.5
H18A C18 H18B 109.5
C13 C18 H18C 109.5
H18A C18 H18C 109.5
H18B C18 H18C 109.5
C14 C19 H19A 109.5
C14 C19 H19B 109.5
H19A C19 H19B 109.5
C14 C19 H19C 109.5
H19A C19 H19C 109.5
H19B C19 H19C 109.5
C15 C20 H20A 109.5
C15 C20 H20B 109.5
H20A C20 H20B 109.5
C15 C20 H20C 109.5
H20A C20 H20C 109.5
H20B C20 H20C 109.5
C22 C21 H21A 109.5
C22 C21 H21B 109.5
H21A C21 H21B 109.5
C22 C21 H21C 109.5
H21A C21 H21C 109.5
H21B C21 H21C 109.5
C23 C22 C27 120.8(14)
C23 C22 C21 122.8(16)
C27 C22 C21 116.4(15)
C22 C23 C24 122.9(16)
C22 C23 H23 118.5
C24 C23 H23 118.5
C23 C24 C25 119.4(15)
C23 C24 H24 120.3
C25 C24 H24 120.3
C26 C25 C24 117.0(13)
C26 C25 N1 119.5(13)
C24 C25 N1 123.4(13)
C25 C26 C27 126.1(14)
C25 C26 H26 116.9
C27 C26 H26 116.9
C22 C27 C26 113.5(16)
C22 C27 H27 123.2
C26 C27 H27 123.2
C29 C28 N4 127.8(12)
C29 C28 C33 117.5(12)
N4 C28 C33 114.7(12)
C30 C29 C28 120.4(14)
C30 C29 H29 119.8
C28 C29 H29 119.8
C31 C30 C29 125.3(16)
C31 C30 H30 117.3
C29 C30 H30 117.3
C30 C31 C32 116.1(15)
C30 C31 C34 126.4(16)
C32 C31 C34 117.2(15)
C31 C32 C33 122.1(15)
C31 C32 H32 119.0
C33 C32 H32 119.0
C32 C33 C28 118.3(14)
C32 C33 H33 120.9
C28 C33 H33 120.9
C31 C34 H34A 109.5
C31 C34 H34B 109.5
H34A C34 H34B 109.5
C31 C34 H34C 109.5
H34A C34 H34C 109.5
H34B C34 H34C 109.5
C40 C35 C36 125(2)
C40 C35 H35 117.4
C36 C35 H35 117.4
C37 C36 C35 118(2)
C37 C36 H36 120.9
C35 C36 H36 120.9
C36 C37 C38 118(3)
C36 C37 H37 121.0
C38 C37 H37 121.0
C39 C38 C37 119(2)
C39 C38 H38 120.4
C37 C38 H38 120.4
C38 C39 C40 123.1(18)
C38 C39 H39 118.4
C40 C39 H39 118.4
C35 C40 C39 115.6(19)
C35 C40 H40 122.2
C39 C40 H40 122.2
N2 N1 C25 112.0(10)
N2 N1 Th1 123.6(8)
C25 N1 Th1 124.2(9)
N3 N2 N1 115.8(11)
N2 N3 N4 111.6(12)
N3 N4 C28 113.6(12)
N3 N4 Th1 127.8(8)
C28 N4 Th1 115.8(9)
N4 Th1 N1 60.9(4)
N4 Th1 C1 83.7(4)
N1 Th1 C1 95.0(4)
N4 Th1 C2 100.6(4)
N1 Th1 C2 82.7(4)
C1 Th1 C2 29.2(4)
N4 Th1 C11 97.9(4)
N1 Th1 C11 82.8(4)
C1 Th1 C11 176.1(3)
C2 Th1 C11 147.0(4)
N4 Th1 C3 130.4(4)
N1 Th1 C3 103.8(4)
C1 Th1 C3 49.0(4)
C2 Th1 C3 30.7(4)
C11 Th1 C3 128.4(4)
N4 Th1 C12 125.7(4)
N1 Th1 C12 95.8(4)
C1 Th1 C12 150.1(4)
C2 Th1 C12 126.0(4)
C11 Th1 C12 27.9(4)
C3 Th1 C12 101.3(4)
N4 Th1 C15 87.0(4)
N1 Th1 C15 100.8(4)
C1 Th1 C15 154.8(4)
C2 Th1 C15 172.4(4)
C11 Th1 C15 29.0(4)
C3 Th1 C15 142.0(5)
C12 Th1 C15 47.3(4)
N4 Th1 C4 128.6(4)
N1 Th1 C4 130.7(4)
C1 Th1 C4 49.1(4)
C2 Th1 C4 49.0(4)
C11 Th1 C4 130.7(5)
C3 Th1 C4 28.6(4)
C12 Th1 C4 104.3(4)
C15 Th1 C4 125.9(4)
N4 Th1 C5 99.4(5)
N1 Th1 C5 124.6(4)
C1 Th1 C5 29.6(4)
C2 Th1 C5 48.3(4)
C11 Th1 C5 152.4(4)
C3 Th1 C5 47.8(4)
C12 Th1 C5 131.3(5)
C15 Th1 C5 131.3(4)
C4 Th1 C5 29.4(4)
N4 Th1 C14 107.7(4)
N1 Th1 C14 129.8(4)
C1 Th1 C14 134.2(4)
C2 Th1 C14 144.6(4)
C11 Th1 C14 48.8(4)
C3 Th1 C14 115.7(4)
C12 Th1 C14 48.6(4)
C15 Th1 C14 30.1(4)
C4 Th1 C14 95.9(4)
C5 Th1 C14 105.1(4)
N4 Th1 C13 133.3(4)
N1 Th1 C13 124.2(4)
C1 Th1 C13 134.4(4)
C2 Th1 C13 125.8(4)
C11 Th1 C13 46.2(4)
C3 Th1 C13 95.3(4)
C12 Th1 C13 28.5(4)
C15 Th1 C13 46.7(4)
C4 Th1 C13 85.7(4)
C5 Th1 C13 107.1(5)
C14 Th1 C13 28.7(4)

loop_
_geom_bond_atom_site_label_1
_geom_bond_atom_site_label_2
_geom_bond_distance
C1 C2 1.370(19)
C1 C5 1.41(2)
C1 C6 1.573(19)
C1 Th1 2.702(14)
C2 C3 1.45(2)
C2 C7 1.477(18)
C2 Th1 2.739(14)
C3 C4 1.37(2)
C3 C8 1.49(2)
C3 Th1 2.755(14)
C4 C5 1.42(2)
C4 C9 1.52(2)
C4 Th1 2.788(15)
C5 C10 1.54(2)
C5 Th1 2.790(19)
C6 H6A 0.9800
C6 H6B 0.9800
C6 H6C 0.9800
C7 H7A 0.9800
C7 H7B 0.9800
C7 H7C 0.9800
C8 H8A 0.9800
C8 H8B 0.9800
C8 H8C 0.9800
C9 H9A 0.9800
C9 H9B 0.9800
C9 H9C 0.9800
C10 H10A 0.9800
C10 H10B 0.9800
C10 H10C 0.9800
C11 C12 1.329(19)
C11 C15 1.387(17)
C11 C16 1.57(2)
C11 Th1 2.744(13)
C12 C13 1.39(2)
C12 C17 1.539(19)
C12 Th1 2.767(14)
C13 C14 1.403(18)
C13 C18 1.518(19)
C13 Th1 2.861(13)
C14 C15 1.447(19)
C14 C19 1.474(17)
C14 Th1 2.792(12)
C15 C20 1.587(19)
C15 Th1 2.786(12)
C16 H16A 0.9800
C16 H16B 0.9800
C16 H16C 0.9800
C17 H17A 0.9800
C17 H17B 0.9800
C17 H17C 0.9800
C18 H18A 0.9800
C18 H18B 0.9800
C18 H18C 0.9800
C19 H19A 0.9800
C19 H19B 0.9800
C19 H19C 0.9800
C20 H20A 0.9800
C20 H20B 0.9800
C20 H20C 0.9800
C21 C22 1.53(2)
C21 H21A 0.9800
C21 H21B 0.9800
C21 H21C 0.9800
C22 C23 1.31(2)
C22 C27 1.40(2)
C23 C24 1.38(2)
C23 H23 0.9500
C24 C25 1.398(19)
C24 H24 0.9500
C25 C26 1.28(2)
C25 N1 1.418(16)
C26 C27 1.45(2)
C26 H26 0.9500
C27 H27 0.9500
C28 C29 1.353(19)
C28 N4 1.406(17)
C28 C33 1.410(18)
C29 C30 1.34(2)
C29 H29 0.9500
C30 C31 1.32(2)
C30 H30 0.9500
C31 C32 1.36(2)
C31 C34 1.48(2)
C32 C33 1.399(19)
C32 H32 0.9500
C33 H33 0.9500
C34 H34A 0.9800
C34 H34B 0.9800
C34 H34C 0.9800
C35 C40 1.35(3)
C35 C36 1.38(3)
C35 H35 0.9500
C36 C37 1.38(3)
C36 H36 0.9500
C37 C38 1.44(3)
C37 H37 0.9500
C38 C39 1.36(3)
C38 H38 0.9500
C39 C40 1.38(2)
C39 H39 0.9500
C40 H40 0.9500
N1 N2 1.384(16)
N1 Th1 2.378(10)
N2 N3 1.268(16)
N3 N4 1.386(16)
N4 Th1 2.324(12)
